data_4036861
loop_
_publ_author_name
'Kenny, Miles'
'Kitson, Daniel J.'
'Franckevi\<cius, Vilius'

_publ_section_title
;
 Catalytic Chemo- and Regioselective Coupling of 1,3-Dicarbonyls with
 N-Heterocyclic Nucleophiles.
;
_journal_issue 12
_journal_name_full 'The Journal of organic chemistry'
_journal_page_first 5162
_journal_page_last 5172
_journal_paper_doi 10.1021/acs.joc.6b00731
_journal_volume 81
_journal_year 2016
_chemical_formula_moiety 'C17 H21 N O4'
_chemical_formula_sum 'C17 H21 N O4'
_chemical_formula_weight 303.35
_space_group_crystal_system triclinic
_space_group_IT_number 2
_space_group_name_Hall '-P 1'
_space_group_name_H-M_alt 'P -1'
_atom_sites_solution_hydrogens mixed
_atom_sites_solution_primary direct
_audit_creation_date 2015-11-05
_audit_creation_method
;
Olex2 1.2
(compiled 2015.01.26 svn.r3150 for OlexSys, GUI svn.r4998)
;
_cell_angle_alpha 85.356(2)
_cell_angle_beta 85.858(2)
_cell_angle_gamma 80.981(2)
_cell_formula_units_Z 2
_cell_length_a 6.7520(2)
_cell_length_b 8.3609(2)
_cell_length_c 13.8172(3)
_cell_measurement_reflns_used 8947
_cell_measurement_temperature 99.9(2)
_cell_measurement_theta_max 73.7100
_cell_measurement_theta_min 5.3250
_cell_volume 766.44(3)
_computing_cell_refinement 'CrysAlisPro 1.171.38.41 (Rigaku OD, 2015)'
_computing_data_collection 'CrysAlisPro 1.171.38.41 (Rigaku OD, 2015)'
_computing_data_reduction 'CrysAlisPro 1.171.38.41 (Rigaku OD, 2015)'
_computing_molecular_graphics 'Olex2 (Dolomanov et al., 2009)'
_computing_publication_material 'Olex2 (Dolomanov et al., 2009)'
_computing_structure_refinement 'ShelXL (Sheldrick, 2008)'
_computing_structure_solution 'ShelXT (Sheldrick, 2015)'
_diffrn_ambient_environment N~2~
_diffrn_ambient_temperature 99.9(2)
_diffrn_detector 'CCD plate'
_diffrn_detector_area_resol_mean 5.2303
_diffrn_detector_type AtlasS2
_diffrn_measured_fraction_theta_full 0.999
_diffrn_measured_fraction_theta_max 0.978
_diffrn_measurement_details
;
List of Runs (angles in degrees, time in seconds):

  # Type    Start    End  Width  t~exp~   \w     \q     \k     \f   Frames
--------------------------------------------------------------------------
  1  \w    -59.00  33.00   1.00    5.00    --  -38.50  38.00 -60.00   92
  2  \w    -69.00  33.00   1.00    5.00    --  -38.50  77.00  30.00  102
  3  \w     12.00 113.00   1.00    5.00    --   42.14  77.00 150.00  101
  4  \w     84.00 178.00   1.00   20.00    --  104.55  30.00  30.00   94
  5  \w     94.00 175.00   1.00   20.00    --  104.55 125.00  90.00   81
  6  \w     35.00 121.00   1.00   20.00    --  104.55-125.00   0.00   86
  7  \w     84.00 178.00   1.00   20.00    --  104.55  30.00-180.00   94
  8  \w     33.00 135.00   1.00   20.00    --  104.55 -77.00 150.00  102
  9  \w     35.00 121.00   1.00   20.00    --  104.55-125.00 150.00   86
 10  \w     36.00 131.00   1.00   20.00    --  104.55 -61.00 -60.00   95
 11  \w     78.00 173.00   1.00   20.00    --  104.55  61.00-150.00   95
 12  \w     78.00 173.00   1.00   20.00    --  104.55  61.00 -90.00   95
 13  \w     12.00 113.00   1.00    5.00    --   42.14  77.00-120.00  101
 14  \w     17.00 111.00   1.00    5.00    --   42.14  57.00  60.00   94
 15  \w     17.00 111.00   1.00    5.00    --   42.14  57.00 -30.00   94
 16  \w     78.00 173.00   1.00   20.00    --  104.55  61.00 120.00   95
 17  \w     78.00 173.00   1.00   20.00    --  104.55  61.00 -30.00   95
 18  \w     74.00 176.00   1.00   20.00    --  104.55  77.00  30.00  102
 19  \w     78.00 173.00   1.00   20.00    --  104.55  61.00-180.00   95
 20  \w     78.00 173.00   1.00   20.00    --  104.55  61.00 -60.00   95
 21  \w     82.00 174.00   1.00   20.00    --  104.55  45.00  90.00   92
 22  \w      1.00  81.00   1.00    5.00    --   42.14 -99.00-180.00   80
 23  \w     12.00 113.00   1.00    5.00    --   42.14  77.00 -60.00  101
 24  \w     12.00 113.00   1.00    5.00    --   42.14  77.00  60.00  101
 25  \w     74.00 111.00   1.00   20.00    --  104.55  77.00   0.00   37
;
_diffrn_measurement_device 'four-circle diffractometer'
_diffrn_measurement_device_type 'SuperNova, Dual, Cu at zero, AtlasS2'
_diffrn_measurement_method '\w scans'
_diffrn_orient_matrix_type 'CrysAlisPro convention (1999,Acta A55,543-557)'
_diffrn_orient_matrix_UB_11 -0.0499276000
_diffrn_orient_matrix_UB_12 0.0504087000
_diffrn_orient_matrix_UB_13 -0.1062509000
_diffrn_orient_matrix_UB_21 -0.1880707000
_diffrn_orient_matrix_UB_22 0.1143046000
_diffrn_orient_matrix_UB_23 0.0356088000
_diffrn_orient_matrix_UB_31 0.1253123000
_diffrn_orient_matrix_UB_32 0.1391919000
_diffrn_orient_matrix_UB_33 -0.0014084000
_diffrn_radiation_monochromator mirror
_diffrn_radiation_probe x-ray
_diffrn_radiation_type CuK\a
_diffrn_radiation_wavelength 1.54184
_diffrn_reflns_av_R_equivalents 0.0197
_diffrn_reflns_av_unetI/netI 0.0144
_diffrn_reflns_Laue_measured_fraction_full 0.999
_diffrn_reflns_Laue_measured_fraction_max 0.978
_diffrn_reflns_limit_h_max 8
_diffrn_reflns_limit_h_min -8
_diffrn_reflns_limit_k_max 10
_diffrn_reflns_limit_k_min -9
_diffrn_reflns_limit_l_max 17
_diffrn_reflns_limit_l_min -17
_diffrn_reflns_number 11458
_diffrn_reflns_point_group_measured_fraction_full 0.999
_diffrn_reflns_point_group_measured_fraction_max 0.978
_diffrn_reflns_theta_full 67.684
_diffrn_reflns_theta_max 73.897
_diffrn_reflns_theta_min 5.370
_diffrn_source 'micro-focus sealed X-ray tube'
_diffrn_source_type 'SuperNova (Cu) X-ray Source'
_exptl_absorpt_coefficient_mu 0.765
_exptl_absorpt_correction_T_max 1.00000
_exptl_absorpt_correction_T_min 0.61942
_exptl_absorpt_correction_type multi-scan
_exptl_absorpt_process_details
;
CrysAlisPro 1.171.38.41 (Rigaku Oxford Diffraction, 2015)
Empirical absorption correction using spherical harmonics,
 implemented in SCALE3 ABSPACK scaling algorithm.
;
_exptl_crystal_colour colourless
_exptl_crystal_colour_primary colourless
_exptl_crystal_density_diffrn 1.314
_exptl_crystal_description plate
_exptl_crystal_F_000 324
_exptl_crystal_size_max 0.32
_exptl_crystal_size_mid 0.14
_exptl_crystal_size_min 0.08
_refine_diff_density_max 0.308
_refine_diff_density_min -0.302
_refine_diff_density_rms 0.042
_refine_ls_extinction_method none
_refine_ls_goodness_of_fit_ref 1.037
_refine_ls_hydrogen_treatment mixed
_refine_ls_matrix_type full
_refine_ls_number_parameters 209
_refine_ls_number_reflns 3051
_refine_ls_number_restraints 0
_refine_ls_restrained_S_all 1.037
_refine_ls_R_factor_all 0.0343
_refine_ls_R_factor_gt 0.0332
_refine_ls_shift/su_max 0.000
_refine_ls_shift/su_mean 0.000
_refine_ls_structure_factor_coef Fsqd
_refine_ls_weighting_details 'w=1/[\s^2^(Fo^2^)+(0.0434P)^2^+0.3024P] where P=(Fo^2^+2Fc^2^)/3'
_refine_ls_weighting_scheme calc
_refine_ls_wR_factor_gt 0.0853
_refine_ls_wR_factor_ref 0.0861
_reflns_Friedel_coverage 0.000
_reflns_number_gt 2936
_reflns_number_total 3051
_reflns_threshold_expression 'I > 2\s(I)'
_cod_data_source_file jo6b00731_si_003.cif
_cod_data_source_block vf100
_cod_original_cell_volume 766.44(4)
_cod_database_code 4036861
_chemical_oxdiff_formula 'C34 H38 N2 O8 '
_chemical_oxdiff_usercomment MK253
_shelx_space_group_comment
;
The symmetry employed for this shelxl refinement is uniquely defined
by the following loop, which should always be used as a source of
symmetry information in preference to the above space-group names.
They are only intended as comments.
;
_reflns_odcompleteness_completeness 97.73
_reflns_odcompleteness_iscentric 1
_reflns_odcompleteness_theta 73.73
_olex2_refinement_description
;
1. Fixed Uiso
 At 1.2 times of:
  All C(H) groups, All C(H,H) groups
 At 1.5 times of:
  All C(H,H,H) groups
2.a Secondary CH2 refined with riding coordinates:
 C3(H3A,H3B), C4(H4A,H4B), C5(H5A,H5B), C6(H6A,H6B), C11(H11A,H11B)
2.b Aromatic/amide H refined with riding coordinates:
 C12(H12), C13(H13), C14(H14)
2.c Idealised Me refined as rotating group:
 C8(H8A,H8B,H8C), C17(H17A,H17B,H17C)
;
_shelx_shelxl_version_number 2014/7
_olex2_exptl_crystal_mounting_method 'mounted on a polyimide loop using Paratone-N oil'
_olex2_submission_special_instructions 'No special instructions were received'
_oxdiff_exptl_absorpt_empirical_details
;
Empirical correction (ABSPACK) includes:
- Absorption correction using spherical harmonics
- Frame scaling
;
_oxdiff_exptl_absorpt_empirical_full_max 1.452
_oxdiff_exptl_absorpt_empirical_full_min 0.601

loop_
_space_group_symop_operation_xyz
'x, y, z'
'-x, -y, -z'

loop_
_atom_site_label
_atom_site_type_symbol
_atom_site_fract_x
_atom_site_fract_y
_atom_site_fract_z
_atom_site_U_iso_or_equiv
_atom_site_adp_type
_atom_site_occupancy
_atom_site_site_symmetry_order
_atom_site_calc_flag
_atom_site_refinement_flags_posn
C1 C 0.74968(14) 0.24837(12) 0.87457(7) 0.0127(2) Uani 1 1 d .
C2 C 0.97038(15) 0.16999(12) 0.85893(7) 0.0142(2) Uani 1 1 d .
C3 C 1.01122(16) 0.03322(13) 0.79208(8) 0.0185(2) Uani 1 1 d .
H3A H 1.1524 -0.0127 0.7912 0.022 Uiso 1 1 calc R
H3B H 0.9798 0.0745 0.7264 0.022 Uiso 1 1 calc R
C4 C 0.88259(16) -0.09912(13) 0.82709(8) 0.0185(2) Uani 1 1 d .
H4A H 0.8990 -0.1811 0.7801 0.022 Uiso 1 1 calc R
H4B H 0.9277 -0.1511 0.8886 0.022 Uiso 1 1 calc R
C5 C 0.66083(16) -0.02610(13) 0.83960(8) 0.0174(2) Uani 1 1 d .
H5A H 0.6129 0.0190 0.7772 0.021 Uiso 1 1 calc R
H5B H 0.5825 -0.1104 0.8637 0.021 Uiso 1 1 calc R
C6 C 0.63357(15) 0.10683(12) 0.91089(7) 0.0144(2) Uani 1 1 d .
H6A H 0.6806 0.0606 0.9733 0.017 Uiso 1 1 calc R
H6B H 0.4918 0.1488 0.9202 0.017 Uiso 1 1 calc R
C7 C 0.74038(15) 0.36832(12) 0.95534(7) 0.0144(2) Uani 1 1 d .
C8 C 0.79783(16) 0.53235(13) 0.92701(8) 0.0188(2) Uani 1 1 d .
H8A H 0.6938 0.5970 0.8910 0.028 Uiso 1 1 calc GR
H8B H 0.9214 0.5206 0.8874 0.028 Uiso 1 1 calc GR
H8C H 0.8152 0.5846 0.9845 0.028 Uiso 1 1 calc GR
C9 C 0.66904(15) 0.34174(12) 0.78212(7) 0.0136(2) Uani 1 1 d .
C10 C 0.78569(16) 0.39902(13) 0.71033(8) 0.0179(2) Uani 1 1 d .
H10A H 0.931(2) 0.3801(17) 0.7125(10) 0.020(3) Uiso 1 1 d .
H10B H 0.732(2) 0.4637(17) 0.6547(10) 0.023(3) Uiso 1 1 d .
C11 C 0.44183(15) 0.37736(13) 0.78454(7) 0.0155(2) Uani 1 1 d .
H11A H 0.3900 0.2768 0.7791 0.019 Uiso 1 1 calc R
H11B H 0.3921 0.4176 0.8470 0.019 Uiso 1 1 calc R
C12 C 0.33914(16) 0.65848(13) 0.71612(8) 0.0201(2) Uani 1 1 d .
H12 H 0.3642 0.7083 0.7708 0.024 Uiso 1 1 calc R
C13 C 0.27077(17) 0.73766(14) 0.63099(8) 0.0228(2) Uani 1 1 d .
H13 H 0.2418 0.8494 0.6178 0.027 Uiso 1 1 calc R
C14 C 0.25291(16) 0.61831(14) 0.56794(8) 0.0202(2) Uani 1 1 d .
H14 H 0.2089 0.6367 0.5052 0.024 Uiso 1 1 calc R
C15 C 0.31239(15) 0.46822(13) 0.61563(7) 0.0164(2) Uani 1 1 d .
C16 C 0.31874(15) 0.30698(13) 0.58175(7) 0.0175(2) Uani 1 1 d .
C17 C 0.2485(2) 0.16486(15) 0.45106(9) 0.0276(3) Uani 1 1 d .
H17A H 0.2017 0.1845 0.3866 0.041 Uiso 1 1 calc GR
H17B H 0.1607 0.1033 0.4909 0.041 Uiso 1 1 calc GR
H17C H 0.3820 0.1050 0.4484 0.041 Uiso 1 1 calc GR
N1 N 0.36416(13) 0.49565(11) 0.70751(6) 0.01627(19) Uani 1 1 d .
O1 O 1.10088(11) 0.20879(9) 0.90424(6) 0.01935(18) Uani 1 1 d .
O2 O 0.68678(12) 0.32912(9) 1.03835(5) 0.02099(18) Uani 1 1 d .
O3 O 0.37448(14) 0.17840(10) 0.62607(6) 0.0274(2) Uani 1 1 d .
O4 O 0.24993(12) 0.31737(10) 0.49211(6) 0.02271(19) Uani 1 1 d .

loop_
_atom_site_aniso_label
_atom_site_aniso_U_11
_atom_site_aniso_U_22
_atom_site_aniso_U_33
_atom_site_aniso_U_23
_atom_site_aniso_U_13
_atom_site_aniso_U_12
C1 0.0141(5) 0.0120(5) 0.0114(4) -0.0004(4) 0.0009(3) -0.0015(4)
C2 0.0153(5) 0.0124(5) 0.0142(5) 0.0028(4) 0.0021(4) -0.0028(4)
C3 0.0177(5) 0.0164(5) 0.0203(5) -0.0036(4) 0.0035(4) -0.0001(4)
C4 0.0226(5) 0.0129(5) 0.0197(5) -0.0032(4) -0.0005(4) -0.0013(4)
C5 0.0202(5) 0.0141(5) 0.0186(5) 0.0003(4) -0.0017(4) -0.0053(4)
C6 0.0147(5) 0.0140(5) 0.0140(5) 0.0021(4) 0.0003(4) -0.0029(4)
C7 0.0125(4) 0.0157(5) 0.0143(5) -0.0015(4) -0.0018(4) 0.0010(4)
C8 0.0217(5) 0.0152(5) 0.0198(5) -0.0030(4) -0.0022(4) -0.0024(4)
C9 0.0167(5) 0.0114(5) 0.0124(4) -0.0018(4) -0.0008(4) -0.0014(4)
C10 0.0188(5) 0.0186(5) 0.0154(5) 0.0019(4) 0.0010(4) -0.0023(4)
C11 0.0162(5) 0.0179(5) 0.0113(5) 0.0009(4) 0.0001(4) -0.0008(4)
C12 0.0232(5) 0.0180(5) 0.0174(5) -0.0042(4) -0.0004(4) 0.0030(4)
C13 0.0273(6) 0.0177(5) 0.0197(5) 0.0000(4) 0.0002(4) 0.0061(4)
C14 0.0216(5) 0.0225(6) 0.0137(5) 0.0005(4) -0.0008(4) 0.0044(4)
C15 0.0146(5) 0.0208(5) 0.0124(5) -0.0005(4) 0.0008(4) 0.0002(4)
C16 0.0156(5) 0.0219(5) 0.0144(5) -0.0003(4) -0.0002(4) -0.0021(4)
C17 0.0355(7) 0.0252(6) 0.0236(6) -0.0064(5) -0.0088(5) -0.0035(5)
N1 0.0169(4) 0.0177(5) 0.0128(4) -0.0002(3) -0.0006(3) 0.0013(3)
O1 0.0151(4) 0.0199(4) 0.0233(4) -0.0022(3) -0.0015(3) -0.0031(3)
O2 0.0269(4) 0.0225(4) 0.0132(4) -0.0027(3) 0.0019(3) -0.0033(3)
O3 0.0423(5) 0.0194(4) 0.0204(4) 0.0009(3) -0.0087(3) -0.0027(4)
O4 0.0292(4) 0.0217(4) 0.0172(4) -0.0027(3) -0.0072(3) -0.0003(3)

loop_
_atom_type_symbol
_atom_type_description
_atom_type_scat_dispersion_real
_atom_type_scat_dispersion_imag
_atom_type_scat_source
C C 0.0181 0.0091 'International Tables Vol C Tables 4.2.6.8 and 6.1.1.4'
H H 0.0000 0.0000 'International Tables Vol C Tables 4.2.6.8 and 6.1.1.4'
N N 0.0311 0.0180 'International Tables Vol C Tables 4.2.6.8 and 6.1.1.4'
O O 0.0492 0.0322 'International Tables Vol C Tables 4.2.6.8 and 6.1.1.4'

loop_
_geom_angle_atom_site_label_1
_geom_angle_atom_site_label_2
_geom_angle_atom_site_label_3
_geom_angle
C2 C1 C6 105.48(8)
C2 C1 C7 107.23(8)
C6 C1 C7 109.95(8)
C9 C1 C2 112.03(8)
C9 C1 C6 112.97(8)
C9 C1 C7 109.00(8)
C3 C2 C1 116.36(9)
O1 C2 C1 121.09(9)
O1 C2 C3 122.31(9)
C2 C3 H3A 109.7
C2 C3 H3B 109.7
C2 C3 C4 109.98(8)
H3A C3 H3B 108.2
C4 C3 H3A 109.7
C4 C3 H3B 109.7
C3 C4 H4A 109.5
C3 C4 H4B 109.5
H4A C4 H4B 108.1
C5 C4 C3 110.67(8)
C5 C4 H4A 109.5
C5 C4 H4B 109.5
C4 C5 H5A 109.6
C4 C5 H5B 109.6
H5A C5 H5B 108.2
C6 C5 C4 110.10(8)
C6 C5 H5A 109.6
C6 C5 H5B 109.6
C1 C6 H6A 109.2
C1 C6 H6B 109.2
C5 C6 C1 112.12(8)
C5 C6 H6A 109.2
C5 C6 H6B 109.2
H6A C6 H6B 107.9
C8 C7 C1 117.90(8)
O2 C7 C1 120.32(9)
O2 C7 C8 121.79(9)
C7 C8 H8A 109.5
C7 C8 H8B 109.5
C7 C8 H8C 109.5
H8A C8 H8B 109.5
H8A C8 H8C 109.5
H8B C8 H8C 109.5
C10 C9 C1 123.51(9)
C10 C9 C11 122.76(9)
C11 C9 C1 113.47(8)
C9 C10 H10A 121.2(8)
C9 C10 H10B 122.5(8)
H10A C10 H10B 116.3(12)
C9 C11 H11A 108.8
C9 C11 H11B 108.8
H11A C11 H11B 107.7
N1 C11 C9 113.86(8)
N1 C11 H11A 108.8
N1 C11 H11B 108.8
C13 C12 H12 125.5
N1 C12 H12 125.5
N1 C12 C13 109.06(10)
C12 C13 H13 126.4
C12 C13 C14 107.12(10)
C14 C13 H13 126.4
C13 C14 H14 126.1
C15 C14 C13 107.86(9)
C15 C14 H14 126.1
C14 C15 C16 129.10(10)
C14 C15 N1 107.32(9)
N1 C15 C16 123.56(9)
O3 C16 C15 126.67(10)
O3 C16 O4 122.85(10)
O4 C16 C15 110.48(9)
H17A C17 H17B 109.5
H17A C17 H17C 109.5
H17B C17 H17C 109.5
O4 C17 H17A 109.5
O4 C17 H17B 109.5
O4 C17 H17C 109.5
C12 N1 C11 122.65(9)
C12 N1 C15 108.64(9)
C15 N1 C11 128.67(9)
C16 O4 C17 115.48(9)

loop_
_geom_bond_atom_site_label_1
_geom_bond_atom_site_label_2
_geom_bond_distance
C1 C2 1.5385(13)
C1 C6 1.5507(13)
C1 C7 1.5514(13)
C1 C9 1.5308(13)
C2 C3 1.5073(14)
C2 O1 1.2148(13)
C3 H3A 0.9700
C3 H3B 0.9700
C3 C4 1.5384(15)
C4 H4A 0.9700
C4 H4B 0.9700
C4 C5 1.5289(15)
C5 H5A 0.9700
C5 H5B 0.9700
C5 C6 1.5252(14)
C6 H6A 0.9700
C6 H6B 0.9700
C7 C8 1.4975(15)
C7 O2 1.2126(13)
C8 H8A 0.9600
C8 H8B 0.9600
C8 H8C 0.9600
C9 C10 1.3274(15)
C9 C11 1.5147(14)
C10 H10A 0.974(14)
C10 H10B 0.961(15)
C11 H11A 0.9700
C11 H11B 0.9700
C11 N1 1.4606(13)
C12 H12 0.9300
C12 C13 1.3753(15)
C12 N1 1.3592(14)
C13 H13 0.9300
C13 C14 1.4011(16)
C14 H14 0.9300
C14 C15 1.3844(15)
C15 C16 1.4559(16)
C15 N1 1.3866(13)
C16 O3 1.2134(14)
C16 O4 1.3455(13)
C17 H17A 0.9600
C17 H17B 0.9600
C17 H17C 0.9600
C17 O4 1.4386(14)

loop_
_geom_torsion_atom_site_label_1
_geom_torsion_atom_site_label_2
_geom_torsion_atom_site_label_3
_geom_torsion_atom_site_label_4
_geom_torsion
C1 C2 C3 C4 -55.02(11)
C1 C9 C11 N1 167.20(8)
C2 C1 C6 C5 -57.18(10)
C2 C1 C7 C8 80.76(10)
C2 C1 C7 O2 -99.69(10)
C2 C1 C9 C10 -22.98(14)
C2 C1 C9 C11 162.78(8)
C2 C3 C4 C5 53.26(11)
C3 C4 C5 C6 -57.42(11)
C4 C5 C6 C1 61.26(11)
C6 C1 C2 C3 55.47(10)
C6 C1 C2 O1 -119.03(10)
C6 C1 C7 C8 -165.05(9)
C6 C1 C7 O2 14.51(12)
C6 C1 C9 C10 -141.94(10)
C6 C1 C9 C11 43.82(11)
C7 C1 C2 C3 172.63(8)
C7 C1 C2 O1 -1.87(12)
C7 C1 C6 C5 -172.48(8)
C7 C1 C9 C10 95.52(11)
C7 C1 C9 C11 -78.72(10)
C9 C1 C2 C3 -67.82(11)
C9 C1 C2 O1 117.68(10)
C9 C1 C6 C5 65.51(10)
C9 C1 C7 C8 -40.72(11)
C9 C1 C7 O2 138.84(10)
C9 C11 N1 C12 -85.56(12)
C9 C11 N1 C15 91.61(12)
C10 C9 C11 N1 -7.09(15)
C12 C13 C14 C15 -0.47(13)
C13 C12 N1 C11 177.92(9)
C13 C12 N1 C15 0.25(12)
C13 C14 C15 C16 179.16(10)
C13 C14 C15 N1 0.62(12)
C14 C15 C16 O3 179.10(11)
C14 C15 C16 O4 -1.79(16)
C14 C15 N1 C11 -178.02(9)
C14 C15 N1 C12 -0.54(12)
C15 C16 O4 C17 -179.80(9)
C16 C15 N1 C11 3.34(16)
C16 C15 N1 C12 -179.18(9)
N1 C12 C13 C14 0.14(13)
N1 C15 C16 O3 -2.57(17)
N1 C15 C16 O4 176.53(9)
O1 C2 C3 C4 119.41(11)
O3 C16 O4 C17 -0.65(15)
